data_7016941
loop_
_publ_author_name
'Kr\"uger, Anneke'
'H\"aller, L Jonas L'
'M\"uller-Bunz, Helge'
'Serada, Olha'
'Neels, Antonia'
'Macgregor, Stuart A.'
'Albrecht, Martin'

_publ_section_title
;
 Smooth C(alkyl)-H bond activation in rhodium complexes comprising
 abnormal carbene ligands.
;
_journal_issue 38
_journal_name_full 'Dalton transactions (Cambridge, England : 2003)'
_journal_page_first 9911
_journal_page_last 9920
_journal_paper_doi 10.1039/c1dt11116g
_journal_volume 40
_journal_year 2011
_chemical_absolute_configuration ad
_chemical_formula_moiety 'C19 H30 I2 N5 Rh'
_chemical_formula_sum 'C19 H30 I2 N5 Rh'
_chemical_formula_weight 685.19
_chemical_name_systematic
;
?
;
_space_group_IT_number 1
_symmetry_cell_setting triclinic
_symmetry_space_group_name_Hall 'P 1'
_symmetry_space_group_name_H-M 'P 1'
_atom_sites_solution_hydrogens geom
_atom_sites_solution_primary direct
_atom_sites_solution_secondary difmap
_audit_creation_method SHELXL-97
_cell_angle_alpha 68.734(3)
_cell_angle_beta 73.159(3)
_cell_angle_gamma 66.537(3)
_cell_formula_units_Z 1
_cell_length_a 7.6131(11)
_cell_length_b 8.3587(11)
_cell_length_c 10.6771(15)
_cell_measurement_reflns_used 4612
_cell_measurement_temperature 100(2)
_cell_measurement_theta_max 27.33
_cell_measurement_theta_min 2.77
_cell_volume 572.37(14)
_computing_cell_refinement 'Bruker SAINT'
_computing_data_collection 'Bruker SMART'
_computing_data_reduction 'Bruker SAINT'
_computing_molecular_graphics 'Bruker SHELXTL'
_computing_publication_material 'Bruker SHELXTL'
_computing_structure_refinement 'SHELXL-97 (Sheldrick, 1997)'
_computing_structure_solution 'SHELXS-97 (Sheldrick, 1990)'
_diffrn_ambient_temperature 100(2)
_diffrn_detector_area_resol_mean 8.366
_diffrn_measured_fraction_theta_full 0.998
_diffrn_measured_fraction_theta_max 0.908
_diffrn_measurement_device_type 'CCD area detector'
_diffrn_measurement_method '\f and \w scans'
_diffrn_radiation_monochromator graphite
_diffrn_radiation_source 'sealed tube'
_diffrn_radiation_type MoK\a
_diffrn_radiation_wavelength 0.71073
_diffrn_reflns_av_R_equivalents 0.0353
_diffrn_reflns_av_sigmaI/netI 0.0590
_diffrn_reflns_limit_h_max 9
_diffrn_reflns_limit_h_min -9
_diffrn_reflns_limit_k_max 10
_diffrn_reflns_limit_k_min -10
_diffrn_reflns_limit_l_max 13
_diffrn_reflns_limit_l_min -13
_diffrn_reflns_number 9954
_diffrn_reflns_theta_full 26.00
_diffrn_reflns_theta_max 27.95
_diffrn_reflns_theta_min 2.77
_exptl_absorpt_coefficient_mu 3.457
_exptl_absorpt_correction_T_max 0.9663
_exptl_absorpt_correction_T_min 0.5474
_exptl_absorpt_correction_type multi-scan
_exptl_absorpt_process_details
;
SADABS v.2.10 (Bruker,2003) was used for absorption correction.
R(int) for selected reflections was 0.066 before and 0.033 after
correction. The Ratio of minimum to maximum transmission is 0.566535.
The \l/2 correction factor is 0.0015
;
_exptl_crystal_colour yellow
_exptl_crystal_density_diffrn 1.988
_exptl_crystal_density_method 'not measured'
_exptl_crystal_description lath
_exptl_crystal_F_000 330
_exptl_crystal_size_max 0.25
_exptl_crystal_size_mid 0.10
_exptl_crystal_size_min 0.01
_refine_diff_density_max 1.168
_refine_diff_density_min -2.919
_refine_diff_density_rms 0.185
_refine_ls_abs_structure_details 'Flack H D (1983), Acta Cryst. A39, 876-881'
_refine_ls_abs_structure_Flack -0.03(3)
_refine_ls_extinction_method none
_refine_ls_goodness_of_fit_ref 1.072
_refine_ls_hydrogen_treatment constr
_refine_ls_matrix_type full
_refine_ls_number_parameters 247
_refine_ls_number_reflns 4798
_refine_ls_number_restraints 83
_refine_ls_restrained_S_all 1.064
_refine_ls_R_factor_all 0.0478
_refine_ls_R_factor_gt 0.0436
_refine_ls_shift/su_max 0.000
_refine_ls_shift/su_mean 0.000
_refine_ls_structure_factor_coef Fsqd
_refine_ls_weighting_details 'calc w=1/[\s^2^(Fo^2^)+(0.0401P)^2^+2.3755P] where P=(Fo^2^+2Fc^2^)/3'
_refine_ls_weighting_scheme calc
_refine_ls_wR_factor_gt 0.0904
_refine_ls_wR_factor_ref 0.0918
_reflns_number_gt 4510
_reflns_number_total 4798
_reflns_threshold_expression I>2\s(I)
_cod_data_source_file c1dt11116g.txt
_cod_data_source_block complex-6
_cod_database_code 7016941

loop_
_symmetry_equiv_pos_as_xyz
'x, y, z'

loop_
_atom_site_label
_atom_site_type_symbol
_atom_site_fract_x
_atom_site_fract_y
_atom_site_fract_z
_atom_site_U_iso_or_equiv
_atom_site_adp_type
_atom_site_occupancy
_atom_site_symmetry_multiplicity
_atom_site_calc_flag
_atom_site_refinement_flags
Rh1 Rh 0.37992(8) 0.70893(8) 0.54077(6) 0.00983(15) Uani 1 1 d U
I1 I 0.43713(6) 0.70565(6) 0.78574(5) 0.01445(14) Uani 1 1 d U
I2 I 0.49401(6) 1.00932(6) 0.39304(5) 0.01495(14) Uani 1 1 d U
N1 N 0.3621(12) 0.6736(11) 0.2605(7) 0.0157(15) Uani 1 1 d U
N2 N 0.1216(10) 0.8679(10) 0.3510(8) 0.0169(14) Uani 1 1 d U
N3 N 0.0763(9) 0.5641(9) 0.6934(7) 0.0129(13) Uani 1 1 d U
N4 N 0.3286(10) 0.3295(9) 0.6816(7) 0.0121(13) Uani 1 1 d U
N5 N 0.6775(10) 0.5566(10) 0.4967(7) 0.0135(13) Uani 1 1 d U
C1 C 0.2938(12) 0.7387(11) 0.3717(8) 0.0110(13) Uani 1 1 d U
C2 C 0.2333(14) 0.7674(13) 0.1709(10) 0.0215(18) Uani 1 1 d U
H2 H 0.2483 0.7497 0.0849 0.026 Uiso 1 1 calc R
C3 C 0.0831(13) 0.8879(12) 0.2253(9) 0.0174(16) Uani 1 1 d U
H3 H -0.0281 0.9711 0.1860 0.021 Uiso 1 1 calc R
C4 C 0.0191(12) 0.9751(12) 0.4454(9) 0.0143(16) Uani 1 1 d U
H4A H -0.1223 0.9987 0.4592 0.017 Uiso 1 1 calc R
H4B H 0.0425 1.0933 0.4095 0.017 Uiso 1 1 calc R
C5 C 0.0940(11) 0.8684(11) 0.5796(9) 0.0135(13) Uani 1 1 d U
H5 H 0.0906 0.9579 0.6227 0.016 Uiso 1 1 calc R
C6 C -0.0302(13) 0.7555(12) 0.6801(10) 0.0206(19) Uani 1 1 d U
H6A H -0.0632 0.7788 0.7700 0.025 Uiso 1 1 calc R
H6B H -0.1528 0.7904 0.6470 0.025 Uiso 1 1 calc R
C7 C 0.2673(11) 0.5111(11) 0.6457(9) 0.0109(13) Uani 1 1 d U
C8 C 0.0178(13) 0.4150(12) 0.7643(9) 0.0178(17) Uani 1 1 d U
H8 H -0.1097 0.4160 0.8099 0.021 Uiso 1 1 calc R
C9 C 0.1751(13) 0.2677(12) 0.7566(9) 0.0173(16) Uani 1 1 d U
H9 H 0.1801 0.1445 0.7953 0.021 Uiso 1 1 calc R
C10 C 0.5381(13) 0.5192(11) 0.2451(8) 0.0163(16) Uani 1 1 d U
H10A H 0.5117 0.4422 0.2056 0.020 Uiso 1 1 calc R
H10B H 0.5723 0.4448 0.3362 0.020 Uiso 1 1 calc R
C11 C 0.7089(14) 0.5767(13) 0.1550(10) 0.0193(18) Uani 1 1 d U
H11A H 0.7405 0.6487 0.1960 0.023 Uiso 1 1 calc R
H11B H 0.6748 0.6542 0.0644 0.023 Uiso 1 1 calc R
C12 C 0.8857(14) 0.4091(14) 0.1386(10) 0.023(2) Uani 1 1 d U
H12A H 0.9075 0.3244 0.2300 0.028 Uiso 1 1 calc R
H12B H 0.8580 0.3459 0.0878 0.028 Uiso 1 1 calc R
C13 C 1.0685(15) 0.4557(15) 0.0643(10) 0.030(2) Uani 1 1 d U
H13A H 1.0497 0.5355 -0.0277 0.044 Uiso 1 1 calc R
H13B H 1.1772 0.3438 0.0581 0.044 Uiso 1 1 calc R
H13C H 1.0970 0.5179 0.1142 0.044 Uiso 1 1 calc R
C14 C 0.5306(12) 0.2113(11) 0.6550(9) 0.0126(15) Uani 1 1 d U
H14A H 0.5902 0.2627 0.5608 0.015 Uiso 1 1 calc R
H14B H 0.5310 0.0899 0.6617 0.015 Uiso 1 1 calc R
C15 C 0.6514(12) 0.1903(11) 0.7522(9) 0.0138(16) Uani 1 1 d U
H15A H 0.7894 0.1293 0.7186 0.017 Uiso 1 1 calc R
H15B H 0.6391 0.3126 0.7524 0.017 Uiso 1 1 calc R
C16 C 0.5980(14) 0.0848(16) 0.8946(10) 0.026(2) Uani 1 1 d U
H16A H 0.6041 -0.0359 0.8950 0.032 Uiso 1 1 calc R
H16B H 0.4626 0.1490 0.9312 0.032 Uiso 1 1 calc R
C17 C 0.7345(16) 0.0593(17) 0.9877(11) 0.034(3) Uani 1 1 d U
H17A H 0.8676 -0.0097 0.9545 0.051 Uiso 1 1 calc R
H17B H 0.6923 -0.0071 1.0811 0.051 Uiso 1 1 calc R
H17C H 0.7301 0.1786 0.9866 0.051 Uiso 1 1 calc R
C18 C 0.8404(12) 0.4978(11) 0.4714(9) 0.0131(16) Uani 1 1 d U
C19 C 1.0512(12) 0.4261(12) 0.4353(10) 0.0170(18) Uani 1 1 d U
H19A H 1.0991 0.3016 0.4933 0.025 Uiso 1 1 calc R
H19B H 1.1098 0.5025 0.4490 0.025 Uiso 1 1 calc R
H19C H 1.0864 0.4261 0.3395 0.025 Uiso 1 1 calc R

loop_
_atom_site_aniso_label
_atom_site_aniso_U_11
_atom_site_aniso_U_22
_atom_site_aniso_U_33
_atom_site_aniso_U_23
_atom_site_aniso_U_13
_atom_site_aniso_U_12
Rh1 0.0053(3) 0.0107(3) 0.0140(3) -0.0052(3) -0.0017(2) -0.0015(2)
I1 0.0115(3) 0.0197(3) 0.0145(3) -0.0071(2) -0.0017(2) -0.0058(2)
I2 0.0112(3) 0.0135(3) 0.0203(3) -0.0041(2) -0.0025(2) -0.0049(2)
N1 0.023(3) 0.019(4) 0.004(3) -0.006(3) 0.002(3) -0.006(3)
N2 0.014(3) 0.022(4) 0.018(3) -0.009(3) -0.007(3) -0.003(3)
N3 0.005(3) 0.014(3) 0.016(4) -0.004(3) -0.001(3) 0.000(2)
N4 0.012(3) 0.005(3) 0.016(4) -0.003(3) -0.006(3) 0.003(2)
N5 0.010(2) 0.015(3) 0.016(3) -0.005(3) -0.002(2) -0.004(2)
C1 0.011(3) 0.010(4) 0.013(3) -0.003(3) -0.001(2) -0.006(2)
C2 0.025(4) 0.026(5) 0.019(4) -0.009(4) -0.009(3) -0.008(3)
C3 0.023(4) 0.017(4) 0.015(4) -0.001(3) -0.007(3) -0.010(3)
C4 0.006(3) 0.021(4) 0.018(4) -0.009(3) -0.003(3) -0.003(3)
C5 0.008(3) 0.014(3) 0.017(3) -0.007(3) -0.002(2) -0.001(2)
C6 0.009(3) 0.015(3) 0.029(5) -0.007(3) 0.006(3) 0.000(3)
C7 0.006(3) 0.010(2) 0.015(4) -0.001(3) -0.004(3) 0.000(2)
C8 0.014(3) 0.019(3) 0.020(5) -0.002(4) 0.000(3) -0.009(3)
C9 0.020(3) 0.016(3) 0.019(5) 0.000(3) -0.008(3) -0.009(3)
C10 0.027(4) 0.012(4) 0.007(4) -0.001(3) 0.000(3) -0.008(3)
C11 0.024(4) 0.018(4) 0.015(5) -0.005(4) 0.001(3) -0.009(3)
C12 0.023(4) 0.024(5) 0.022(5) -0.003(4) -0.007(4) -0.007(3)
C13 0.024(4) 0.043(6) 0.024(5) -0.018(5) 0.007(4) -0.012(4)
C14 0.015(3) 0.005(3) 0.020(4) -0.005(3) -0.006(3) -0.002(3)
C15 0.014(4) 0.008(4) 0.015(4) -0.003(3) -0.006(3) 0.002(3)
C16 0.011(4) 0.039(6) 0.016(4) 0.008(4) -0.004(4) -0.008(4)
C17 0.034(6) 0.047(7) 0.021(5) 0.001(5) -0.011(4) -0.018(5)
C18 0.011(3) 0.009(4) 0.021(5) -0.006(3) -0.004(3) -0.003(3)
C19 0.011(3) 0.020(5) 0.026(5) -0.014(4) -0.002(3) -0.005(3)

loop_
_atom_type_symbol
_atom_type_description
_atom_type_scat_dispersion_real
_atom_type_scat_dispersion_imag
_atom_type_scat_source
C C 0.0033 0.0016 'International Tables Vol C Tables 4.2.6.8 and 6.1.1.4'
H H 0.0000 0.0000 'International Tables Vol C Tables 4.2.6.8 and 6.1.1.4'
N N 0.0061 0.0033 'International Tables Vol C Tables 4.2.6.8 and 6.1.1.4'
Rh Rh -1.1178 0.9187 'International Tables Vol C Tables 4.2.6.8 and 6.1.1.4'
I I -0.4742 1.8119 'International Tables Vol C Tables 4.2.6.8 and 6.1.1.4'

loop_
_geom_angle_atom_site_label_1
_geom_angle_atom_site_label_2
_geom_angle_atom_site_label_3
_geom_angle
C7 Rh1 C1 91.5(3)
C7 Rh1 C5 81.7(3)
C1 Rh1 C5 80.6(3)
C7 Rh1 N5 101.0(3)
C1 Rh1 N5 99.5(3)
C5 Rh1 N5 177.2(3)
C7 Rh1 I2 173.6(2)
C1 Rh1 I2 85.9(2)
C5 Rh1 I2 92.0(2)
N5 Rh1 I2 85.26(19)
C7 Rh1 I1 87.5(2)
C1 Rh1 I1 170.4(2)
C5 Rh1 I1 89.8(2)
N5 Rh1 I1 89.99(19)
I2 Rh1 I1 94.01(2)
C1 N1 C2 109.3(8)
C1 N1 C10 124.8(7)
C2 N1 C10 125.7(8)
C1 N2 C3 109.9(7)
C1 N2 C4 119.6(7)
C3 N2 C4 130.0(7)
C7 N3 C8 110.0(7)
C7 N3 C6 119.6(7)
C8 N3 C6 129.9(7)
C7 N4 C9 109.7(7)
C7 N4 C14 125.7(7)
C9 N4 C14 124.5(7)
C18 N5 Rh1 170.1(7)
N2 C1 N1 105.9(7)
N2 C1 Rh1 114.6(6)
N1 C1 Rh1 139.3(6)
C3 C2 N1 108.2(8)
C3 C2 H2 125.9
N1 C2 H2 125.9
C2 C3 N2 106.6(8)
C2 C3 H3 126.7
N2 C3 H3 126.7
N2 C4 C5 107.6(7)
N2 C4 H4A 110.2
C5 C4 H4A 110.2
N2 C4 H4B 110.2
C5 C4 H4B 110.2
H4A C4 H4B 108.5
C4 C5 C6 113.1(7)
C4 C5 Rh1 109.3(6)
C6 C5 Rh1 111.4(6)
C4 C5 H5 107.6
C6 C5 H5 107.6
Rh1 C5 H5 107.6
N3 C6 C5 109.4(7)
N3 C6 H6A 109.8
C5 C6 H6A 109.8
N3 C6 H6B 109.8
C5 C6 H6B 109.8
H6A C6 H6B 108.2
N4 C7 N3 106.4(7)
N4 C7 Rh1 137.5(6)
N3 C7 Rh1 116.0(6)
C9 C8 N3 106.9(8)
C9 C8 H8 126.5
N3 C8 H8 126.5
C8 C9 N4 106.9(8)
C8 C9 H9 126.5
N4 C9 H9 126.5
N1 C10 C11 112.8(7)
N1 C10 H10A 109.0
C11 C10 H10A 109.0
N1 C10 H10B 109.0
C11 C10 H10B 109.0
H10A C10 H10B 107.8
C10 C11 C12 110.1(7)
C10 C11 H11A 109.6
C12 C11 H11A 109.6
C10 C11 H11B 109.6
C12 C11 H11B 109.6
H11A C11 H11B 108.2
C13 C12 C11 112.8(8)
C13 C12 H12A 109.0
C11 C12 H12A 109.0
C13 C12 H12B 109.0
C11 C12 H12B 109.0
H12A C12 H12B 107.8
C12 C13 H13A 109.5
C12 C13 H13B 109.5
H13A C13 H13B 109.5
C12 C13 H13C 109.5
H13A C13 H13C 109.5
H13B C13 H13C 109.5
N4 C14 C15 112.9(7)
N4 C14 H14A 109.0
C15 C14 H14A 109.0
N4 C14 H14B 109.0
C15 C14 H14B 109.0
H14A C14 H14B 107.8
C16 C15 C14 114.3(8)
C16 C15 H15A 108.7
C14 C15 H15A 108.7
C16 C15 H15B 108.7
C14 C15 H15B 108.7
H15A C15 H15B 107.6
C15 C16 C17 111.8(8)
C15 C16 H16A 109.3
C17 C16 H16A 109.3
C15 C16 H16B 109.3
C17 C16 H16B 109.3
H16A C16 H16B 107.9
C16 C17 H17A 109.5
C16 C17 H17B 109.5
H17A C17 H17B 109.5
C16 C17 H17C 109.5
H17A C17 H17C 109.5
H17B C17 H17C 109.5
N5 C18 C19 178.4(10)
C18 C19 H19A 109.5
C18 C19 H19B 109.5
H19A C19 H19B 109.5
C18 C19 H19C 109.5
H19A C19 H19C 109.5
H19B C19 H19C 109.5

loop_
_geom_bond_atom_site_label_1
_geom_bond_atom_site_label_2
_geom_bond_distance
Rh1 C7 1.988(8)
Rh1 C1 1.995(8)
Rh1 C5 2.063(8)
Rh1 N5 2.120(7)
Rh1 I2 2.7598(8)
Rh1 I1 2.7623(9)
N1 C1 1.365(11)
N1 C2 1.371(12)
N1 C10 1.462(12)
N2 C1 1.342(11)
N2 C3 1.393(11)
N2 C4 1.439(11)
N3 C7 1.338(10)
N3 C8 1.374(11)
N3 C6 1.451(11)
N4 C7 1.337(11)
N4 C9 1.382(11)
N4 C14 1.471(10)
N5 C18 1.127(11)
C2 C3 1.335(13)
C2 H2 0.9500
C3 H3 0.9500
C4 C5 1.522(12)
C4 H4A 0.9900
C4 H4B 0.9900
C5 C6 1.524(12)
C5 H5 1.0000
C6 H6A 0.9900
C6 H6B 0.9900
C8 C9 1.341(13)
C8 H8 0.9500
C9 H9 0.9500
C10 C11 1.511(12)
C10 H10A 0.9900
C10 H10B 0.9900
C11 C12 1.531(13)
C11 H11A 0.9900
C11 H11B 0.9900
C12 C13 1.512(13)
C12 H12A 0.9900
C12 H12B 0.9900
C13 H13A 0.9800
C13 H13B 0.9800
C13 H13C 0.9800
C14 C15 1.499(12)
C14 H14A 0.9900
C14 H14B 0.9900
C15 C16 1.487(13)
C15 H15A 0.9900
C15 H15B 0.9900
C16 C17 1.543(14)
C16 H16A 0.9900
C16 H16B 0.9900
C17 H17A 0.9800
C17 H17B 0.9800
C17 H17C 0.9800
C18 C19 1.458(11)
C19 H19A 0.9800
C19 H19B 0.9800
C19 H19C 0.9800

loop_
_geom_torsion_atom_site_label_1
_geom_torsion_atom_site_label_2
_geom_torsion_atom_site_label_3
_geom_torsion_atom_site_label_4
_geom_torsion
C3 N2 C1 N1 -1.6(10)
C4 N2 C1 N1 -174.5(7)
C3 N2 C1 Rh1 175.0(6)
C4 N2 C1 Rh1 2.1(10)
C2 N1 C1 N2 1.8(10)
C10 N1 C1 N2 -174.2(8)
C2 N1 C1 Rh1 -173.5(7)
C10 N1 C1 Rh1 10.5(15)
C7 Rh1 C1 N2 94.3(6)
C5 Rh1 C1 N2 13.0(6)
N5 Rh1 C1 N2 -164.2(6)
I2 Rh1 C1 N2 -79.8(6)
C7 Rh1 C1 N1 -90.7(10)
C5 Rh1 C1 N1 -172.1(10)
N5 Rh1 C1 N1 10.7(10)
I2 Rh1 C1 N1 95.2(9)
C1 N1 C2 C3 -1.3(11)
C10 N1 C2 C3 174.6(8)
N1 C2 C3 N2 0.3(10)
C1 N2 C3 C2 0.8(10)
C4 N2 C3 C2 172.8(9)
C1 N2 C4 C5 -21.9(11)
C3 N2 C4 C5 166.8(8)
N2 C4 C5 C6 -94.6(8)
N2 C4 C5 Rh1 30.1(8)
C7 Rh1 C5 C4 -116.7(6)
C1 Rh1 C5 C4 -23.8(6)
I2 Rh1 C5 C4 61.7(6)
I1 Rh1 C5 C4 155.7(6)
C7 Rh1 C5 C6 8.9(6)
C1 Rh1 C5 C6 101.9(7)
I2 Rh1 C5 C6 -172.6(6)
I1 Rh1 C5 C6 -78.6(6)
C7 N3 C6 C5 13.9(12)
C8 N3 C6 C5 -174.9(8)
C4 C5 C6 N3 109.5(9)
Rh1 C5 C6 N3 -14.1(9)
C9 N4 C7 N3 -1.9(10)
C14 N4 C7 N3 -177.7(7)
C9 N4 C7 Rh1 -179.5(7)
C14 N4 C7 Rh1 4.7(14)
C8 N3 C7 N4 2.2(10)
C6 N3 C7 N4 175.0(8)
C8 N3 C7 Rh1 -179.6(6)
C6 N3 C7 Rh1 -6.8(11)
C1 Rh1 C7 N4 95.4(9)
C5 Rh1 C7 N4 175.7(10)
N5 Rh1 C7 N4 -4.6(10)
I1 Rh1 C7 N4 -94.1(9)
C1 Rh1 C7 N3 -82.0(7)
C5 Rh1 C7 N3 -1.7(6)
N5 Rh1 C7 N3 178.0(6)
I1 Rh1 C7 N3 88.5(6)
C7 N3 C8 C9 -1.7(10)
C6 N3 C8 C9 -173.6(9)
N3 C8 C9 N4 0.5(10)
C7 N4 C9 C8 0.9(10)
C14 N4 C9 C8 176.8(8)
C1 N1 C10 C11 -101.4(10)
C2 N1 C10 C11 83.3(11)
N1 C10 C11 C12 -177.8(7)
C10 C11 C12 C13 -172.8(8)
C7 N4 C14 C15 78.4(10)
C9 N4 C14 C15 -96.9(9)
N4 C14 C15 C16 68.9(10)
C14 C15 C16 C17 176.9(8)
